data_4024730
loop_
_publ_author_name
'Olivier Corminboeuf'
'Larry E. Overman'
'Lewis D. Pennington'

_publ_section_title
;
A Unified Strategy for Enantioselective Total Synthesis of Cladiellin and
Briarellin Diterpenes: Total Synthesis of Briarellins E and F and the
Putative Structure of Alcyonin and Revision of Its Structure Assignment
;
_journal_name_full 'Journal of Organic Chemistry'
_journal_page_first 5458
_journal_page_last 5470
_journal_paper_doi 10.1021/jo9010156
_journal_volume 74
_journal_year 2009
_chemical_absolute_configuration syn
_chemical_formula_sum 'C10 H18 O2'
_chemical_formula_weight 170.24
_chemical_name_systematic
; 
 ? 
;
_space_group_IT_number 5
_symmetry_cell_setting monoclinic
_symmetry_space_group_name_Hall 'C 2y'
_symmetry_space_group_name_H-M 'C 1 2 1'
_atom_sites_solution_hydrogens difmap
_atom_sites_solution_primary direct
_atom_sites_solution_secondary difmap
_audit_creation_method SHELXTL
_cell_angle_alpha 90.00
_cell_angle_beta 95.7680(10)
_cell_angle_gamma 90.00
_cell_formula_units_Z 4
_cell_length_a 18.7017(9)
_cell_length_b 5.9044(3)
_cell_length_c 9.0335(5)
_cell_measurement_reflns_used 3580
_cell_measurement_temperature 163(2)
_cell_measurement_theta_max 28.29
_cell_measurement_theta_min 2.27
_cell_volume 992.45(9)
_computing_cell_refinement 'Bruker SMART/SAINT'
_computing_data_collection 'Bruker SMART'
_computing_data_reduction 'Bruker SHELXTL'
_computing_molecular_graphics 'Bruker SHELXTL'
_computing_publication_material 'Bruker SHELXTL'
_computing_structure_refinement 'Bruker SHELXTL'
_computing_structure_solution 'Bruker SHELXTL'
_diffrn_ambient_temperature 163(2)
_diffrn_measured_fraction_theta_full 0.980
_diffrn_measured_fraction_theta_max 0.980
_diffrn_measurement_device_type 'CCD area detector'
_diffrn_measurement_method 'omega scans'
_diffrn_radiation_monochromator graphite
_diffrn_radiation_source 'sealed tube'
_diffrn_radiation_type MoK\a
_diffrn_radiation_wavelength 0.71073
_diffrn_reflns_av_R_equivalents 0.0205
_diffrn_reflns_av_sigmaI/netI 0.0244
_diffrn_reflns_limit_h_max 24
_diffrn_reflns_limit_h_min -24
_diffrn_reflns_limit_k_max 7
_diffrn_reflns_limit_k_min -7
_diffrn_reflns_limit_l_max 11
_diffrn_reflns_limit_l_min -11
_diffrn_reflns_number 5369
_diffrn_reflns_theta_full 28.29
_diffrn_reflns_theta_max 28.29
_diffrn_reflns_theta_min 2.19
_diffrn_standards_decay_% '< 1.0'
_diffrn_standards_interval_count 'initial 50 frames recollected'
_diffrn_standards_number '50 frames'
_exptl_absorpt_coefficient_mu 0.077
_exptl_absorpt_correction_T_max 0.9878
_exptl_absorpt_correction_T_min 0.9765
_exptl_absorpt_correction_type multi-scan
_exptl_absorpt_process_details 'Bruker SADABS'
_exptl_crystal_colour colorless
_exptl_crystal_density_diffrn 1.139
_exptl_crystal_density_meas ?
_exptl_crystal_density_method 'not measured'
_exptl_crystal_description prism
_exptl_crystal_F_000 376
_exptl_crystal_size_max 0.31
_exptl_crystal_size_mid 0.23
_exptl_crystal_size_min 0.16
_refine_diff_density_max 0.263
_refine_diff_density_min -0.144
_refine_diff_density_rms 0.033
_refine_ls_extinction_coef 0.004(2)
_refine_ls_extinction_expression Fc^*^=kFc[1+0.001xFc^2^\l^3^/sin(2\q)]^-1/4^
_refine_ls_extinction_method SHELXTL
_refine_ls_goodness_of_fit_ref 1.078
_refine_ls_hydrogen_treatment refall
_refine_ls_matrix_type full
_refine_ls_number_parameters 182
_refine_ls_number_reflns 2361
_refine_ls_number_restraints 1
_refine_ls_restrained_S_all 1.078
_refine_ls_R_factor_all 0.0354
_refine_ls_R_factor_gt 0.0318
_refine_ls_shift/su_max 0.000
_refine_ls_shift/su_mean 0.000
_refine_ls_structure_factor_coef Fsqd
_refine_ls_weighting_details 'calc w=1/[\s^2^(Fo^2^)+(0.0465P)^2^+0.1808P] where P=(Fo^2^+2Fc^2^)/3'
_refine_ls_weighting_scheme calc
_refine_ls_wR_factor_gt 0.0815
_refine_ls_wR_factor_ref 0.0838
_reflns_number_gt 2207
_reflns_number_total 2361
_reflns_threshold_expression >2sigma(I)
_cod_data_source_file jo9010156_si_004.cif
_cod_data_source_block leo107b
_cod_depositor_comments
;
The following automatic conversions were performed:
'_symmetry_cell_setting' value 'Monoclinic' changed to 'monoclinic'
according to '/home/saulius/struct/CIF-dictionaries/cif_core.dic'
dictionary named 'cif_core.dic' version 2.4.1 from 2010-06-29.

Automatic conversion script
Id: cif_fix_enum 1527 2010-12-29 10:47:43Z saulius 

The following automatic conversions were performed:

'_exptl_crystal_density_meas' value 'none' was changed to '?' - the
value is perceived as not measured.

Automatic conversion script
Id: cif_fix_values 3008 2015-01-20 13:52:24Z robertas 
;
_cod_original_sg_symbol_H-M C2
_cod_database_code 4024730

loop_
_symmetry_equiv_pos_as_xyz
'x, y, z'
'-x, y, -z'
'x+1/2, y+1/2, z'
'-x+1/2, y+1/2, -z'

loop_
_atom_site_label
_atom_site_type_symbol
_atom_site_fract_x
_atom_site_fract_y
_atom_site_fract_z
_atom_site_U_iso_or_equiv
_atom_site_adp_type
_atom_site_occupancy
_atom_site_symmetry_multiplicity
_atom_site_calc_flag
_atom_site_refinement_flags
_atom_site_disorder_assembly
_atom_site_disorder_group
O1 O 0.27947(5) 0.28164(16) -0.33440(10) 0.0281(2) Uani 1 1 d . . .
O2 O 0.30980(5) 0.43167(17) 0.40121(9) 0.0313(2) Uani 1 1 d . . .
C1 C 0.34402(6) 0.2711(2) -0.23360(12) 0.0239(2) Uani 1 1 d . . .
C2 C 0.37832(6) 0.0376(2) -0.23330(13) 0.0261(3) Uani 1 1 d . . .
C3 C 0.40188(7) -0.0647(2) -0.10670(14) 0.0285(3) Uani 1 1 d . . .
C4 C 0.39931(7) 0.0352(2) 0.04619(13) 0.0291(3) Uani 1 1 d . . .
C5 C 0.38740(6) 0.2921(2) 0.03769(12) 0.0235(2) Uani 1 1 d . . .
C6 C 0.32448(7) 0.3386(2) -0.07997(13) 0.0241(2) Uani 1 1 d . . .
C7 C 0.38644(8) -0.0648(3) -0.38357(14) 0.0342(3) Uani 1 1 d . . .
C8 C 0.37964(6) 0.4066(2) 0.18844(12) 0.0252(3) Uani 1 1 d . . .
C9 C 0.32003(7) 0.3038(2) 0.27015(13) 0.0280(3) Uani 1 1 d . . .
C10 C 0.45071(8) 0.4092(3) 0.28773(17) 0.0420(4) Uani 1 1 d . . .
H1 H 0.2893(9) 0.327(3) -0.411(2) 0.039(5) Uiso 1 1 d . . .
H2 H 0.2795(9) 0.548(3) 0.3768(19) 0.036(4) Uiso 1 1 d . . .
H1A H 0.3772(7) 0.380(2) -0.2664(15) 0.016(3) Uiso 1 1 d . . .
H3A H 0.4210(9) -0.219(3) -0.1097(18) 0.040(4) Uiso 1 1 d . . .
H4A H 0.4430(9) 0.002(3) 0.1055(19) 0.035(4) Uiso 1 1 d . . .
H4B H 0.3608(9) -0.032(3) 0.0932(19) 0.036(4) Uiso 1 1 d . . .
H5A H 0.4304(8) 0.361(3) 0.0032(17) 0.027(4) Uiso 1 1 d . . .
H6A H 0.2827(8) 0.245(3) -0.0617(16) 0.026(4) Uiso 1 1 d . . .
H6B H 0.3135(8) 0.500(3) -0.0824(16) 0.024(3) Uiso 1 1 d . . .
H7A H 0.3381(9) -0.097(3) -0.439(2) 0.046(5) Uiso 1 1 d . . .
H7B H 0.4127(10) -0.209(4) -0.371(2) 0.050(5) Uiso 1 1 d . . .
H7C H 0.4118(9) 0.035(3) -0.4447(19) 0.040(4) Uiso 1 1 d . . .
H8A H 0.3672(8) 0.567(3) 0.1698(17) 0.031(4) Uiso 1 1 d . . .
H9A H 0.2743(7) 0.299(3) 0.2114(15) 0.022(3) Uiso 1 1 d . . .
H9B H 0.3327(8) 0.150(3) 0.3018(17) 0.028(4) Uiso 1 1 d . . .
H10A H 0.4461(11) 0.485(4) 0.383(3) 0.064(6) Uiso 1 1 d . . .
H10B H 0.4665(12) 0.258(5) 0.315(3) 0.072(7) Uiso 1 1 d . . .
H10C H 0.4884(10) 0.486(4) 0.236(2) 0.050(5) Uiso 1 1 d . . .

loop_
_atom_site_aniso_label
_atom_site_aniso_U_11
_atom_site_aniso_U_22
_atom_site_aniso_U_33
_atom_site_aniso_U_23
_atom_site_aniso_U_13
_atom_site_aniso_U_12
O1 0.0280(4) 0.0399(5) 0.0161(4) 0.0035(4) 0.0010(3) 0.0005(4)
O2 0.0357(5) 0.0424(5) 0.0163(4) 0.0010(4) 0.0051(3) 0.0074(4)
C1 0.0244(5) 0.0295(6) 0.0178(5) 0.0008(5) 0.0025(4) -0.0014(5)
C2 0.0254(5) 0.0300(6) 0.0234(5) -0.0036(5) 0.0049(4) -0.0009(5)
C3 0.0307(6) 0.0268(5) 0.0284(6) -0.0005(5) 0.0042(5) 0.0040(5)
C4 0.0339(6) 0.0316(6) 0.0215(6) 0.0038(5) 0.0011(5) 0.0060(5)
C5 0.0223(5) 0.0302(6) 0.0180(5) 0.0002(4) 0.0023(4) -0.0013(5)
C6 0.0265(6) 0.0280(6) 0.0179(5) 0.0007(4) 0.0022(4) 0.0017(4)
C7 0.0366(7) 0.0401(7) 0.0260(6) -0.0069(6) 0.0043(5) 0.0057(6)
C8 0.0266(6) 0.0300(7) 0.0190(5) -0.0008(5) 0.0027(4) -0.0021(5)
C9 0.0302(6) 0.0356(7) 0.0188(5) -0.0010(5) 0.0051(4) -0.0026(5)
C10 0.0294(7) 0.0671(11) 0.0286(6) -0.0116(7) -0.0009(5) -0.0038(7)

loop_
_atom_type_symbol
_atom_type_description
_atom_type_scat_dispersion_real
_atom_type_scat_dispersion_imag
_atom_type_scat_source
C C 0.0033 0.0016 'International Tables Vol C Tables 4.2.6.8 and 6.1.1.4'
H H 0.0000 0.0000 'International Tables Vol C Tables 4.2.6.8 and 6.1.1.4'
O O 0.0106 0.0060 'International Tables Vol C Tables 4.2.6.8 and 6.1.1.4'

loop_
_geom_angle_atom_site_label_1
_geom_angle_atom_site_label_2
_geom_angle_atom_site_label_3
_geom_angle
_geom_angle_site_symmetry_1
_geom_angle_site_symmetry_3
_geom_angle_publ_flag
O1 C1 C2 111.55(9) . . ?
O1 C1 C6 107.61(9) . . ?
C2 C1 C6 112.04(10) . . ?
C3 C2 C7 122.57(12) . . ?
C3 C2 C1 121.12(11) . . ?
C7 C2 C1 116.27(11) . . ?
C2 C3 C4 124.95(12) . . ?
C3 C4 C5 111.03(10) . . ?
C6 C5 C4 108.06(10) . . ?
C6 C5 C8 113.67(9) . . ?
C4 C5 C8 114.58(10) . . ?
C1 C6 C5 110.37(9) . . ?
C9 C8 C10 110.82(11) . . ?
C9 C8 C5 113.07(10) . . ?
C10 C8 C5 111.71(10) . . ?
O2 C9 C8 110.80(10) . . ?

loop_
_geom_bond_atom_site_label_1
_geom_bond_atom_site_label_2
_geom_bond_distance
_geom_bond_site_symmetry_2
_geom_bond_publ_flag
O1 C1 1.4385(13) . ?
O2 C9 1.4333(15) . ?
C1 C2 1.5207(17) . ?
C1 C6 1.5232(15) . ?
C2 C3 1.3285(18) . ?
C2 C7 1.5074(16) . ?
C3 C4 1.5069(17) . ?
C4 C5 1.5339(17) . ?
C5 C6 1.5290(15) . ?
C5 C8 1.5403(15) . ?
C8 C9 1.5238(16) . ?
C8 C10 1.5269(17) . ?

loop_
_geom_torsion_atom_site_label_1
_geom_torsion_atom_site_label_2
_geom_torsion_atom_site_label_3
_geom_torsion_atom_site_label_4
_geom_torsion
_geom_torsion_site_symmetry_1
_geom_torsion_site_symmetry_2
_geom_torsion_site_symmetry_3
_geom_torsion_site_symmetry_4
_geom_torsion_publ_flag
O1 C1 C2 C3 -134.62(12) . . . . ?
C6 C1 C2 C3 -13.89(16) . . . . ?
O1 C1 C2 C7 47.71(14) . . . . ?
C6 C1 C2 C7 168.43(11) . . . . ?
C7 C2 C3 C4 176.13(13) . . . . ?
C1 C2 C3 C4 -1.4(2) . . . . ?
C2 C3 C4 C5 -16.94(18) . . . . ?
C3 C4 C5 C6 48.77(13) . . . . ?
C3 C4 C5 C8 176.61(10) . . . . ?
O1 C1 C6 C5 170.25(10) . . . . ?
C2 C1 C6 C5 47.27(13) . . . . ?
C4 C5 C6 C1 -65.63(13) . . . . ?
C8 C5 C6 C1 166.01(10) . . . . ?
C6 C5 C8 C9 69.25(13) . . . . ?
C4 C5 C8 C9 -55.69(13) . . . . ?
C6 C5 C8 C10 -164.91(12) . . . . ?
C4 C5 C8 C10 70.15(15) . . . . ?
C10 C8 C9 O2 60.06(14) . . . . ?
C5 C8 C9 O2 -173.62(10) . . . . ?

loop_
_cod_related_entry_id
_cod_related_entry_database
_cod_related_entry_code
1 ChemSpider 9655514
